data_4065115
loop_
_publ_author_name
'Rosorius, Christoph'
'Kehr, Gerald'
'Fr\"ohlich, Roland'
'Grimme, Stefan'
'Erker, Gerhard'

_publ_section_title
;
 Electronic Control of Frustrated Lewis Pair Behavior: Chemistry of a
 Geminal Alkylidene-Bridged Per-pentafluorophenylated P/B Pair
;
_journal_issue 15
_journal_name_full Organometallics
_journal_page_first 4211
_journal_paper_doi 10.1021/om200569k
_journal_volume 30
_journal_year 2011
_chemical_formula_sum 'C38 H16 B Cl4 F20 O P'
_chemical_formula_weight 1052.09
_chemical_name_systematic
; 
 ? 
;
_space_group_IT_number 2
_symmetry_cell_setting triclinic
_symmetry_space_group_name_Hall '-P 1'
_symmetry_space_group_name_H-M 'P -1'
_atom_sites_solution_hydrogens geom
_atom_sites_solution_primary direct
_atom_sites_solution_secondary difmap
_audit_creation_method SHELXL-97
_cell_angle_alpha 70.979(5)
_cell_angle_beta 89.996(4)
_cell_angle_gamma 73.451(5)
_cell_formula_units_Z 2
_cell_length_a 10.9273(4)
_cell_length_b 11.9928(4)
_cell_length_c 16.7507(8)
_cell_measurement_reflns_used 6341
_cell_measurement_temperature 223(2)
_cell_measurement_theta_max 68.25
_cell_measurement_theta_min 0.88
_cell_volume 1978.89(16)
_computing_cell_refinement 'Collect (Nonius B.V., 1998)'
_computing_data_collection 'Collect (Nonius B.V., 1998)'
_computing_data_reduction 'Denzo-SMN (Otwinowski & Minor, 1997)'
_computing_molecular_graphics 'XP (BrukerAXS, 2000)'
_computing_publication_material 'SHELXL-97 (Sheldrick, 1997)'
_computing_structure_refinement 'SHELXL-97 (Sheldrick, 1997)'
_computing_structure_solution 'SHELXS-97 (Sheldrick, 1990)'
_diffrn_ambient_temperature 223(2)
_diffrn_measured_fraction_theta_full 0.967
_diffrn_measured_fraction_theta_max 0.967
_diffrn_measurement_device_type 'Nonius KappaCCD APEXII'
_diffrn_measurement_method '\w and \f scans'
_diffrn_radiation_monochromator graphite
_diffrn_radiation_source 'fine-focus sealed tube'
_diffrn_radiation_type CuK\a
_diffrn_radiation_wavelength 1.54178
_diffrn_reflns_av_R_equivalents 0.049
_diffrn_reflns_av_sigmaI/netI 0.0293
_diffrn_reflns_limit_h_max 13
_diffrn_reflns_limit_h_min -11
_diffrn_reflns_limit_k_max 14
_diffrn_reflns_limit_k_min -13
_diffrn_reflns_limit_l_max 19
_diffrn_reflns_limit_l_min -19
_diffrn_reflns_number 26239
_diffrn_reflns_theta_full 67.27
_diffrn_reflns_theta_max 67.27
_diffrn_reflns_theta_min 4.09
_exptl_absorpt_coefficient_mu 4.303
_exptl_absorpt_correction_T_max 0.5841
_exptl_absorpt_correction_T_min 0.4378
_exptl_absorpt_correction_type multi-scan
_exptl_absorpt_process_details 'Denzo (Otwinowski, Borek, Majewski & Minor, 2003)'
_exptl_crystal_colour colourless
_exptl_crystal_density_diffrn 1.766
_exptl_crystal_density_method 'not measured'
_exptl_crystal_description block
_exptl_crystal_F_000 1040
_exptl_crystal_size_max 0.23
_exptl_crystal_size_mid 0.20
_exptl_crystal_size_min 0.14
_refine_diff_density_max 0.331
_refine_diff_density_min -0.409
_refine_diff_density_rms 0.052
_refine_ls_extinction_method none
_refine_ls_goodness_of_fit_ref 1.047
_refine_ls_hydrogen_treatment constr
_refine_ls_matrix_type full
_refine_ls_number_parameters 587
_refine_ls_number_reflns 6850
_refine_ls_number_restraints 0
_refine_ls_restrained_S_all 1.047
_refine_ls_R_factor_all 0.0520
_refine_ls_R_factor_gt 0.0440
_refine_ls_shift/su_max 0.001
_refine_ls_shift/su_mean 0.000
_refine_ls_structure_factor_coef Fsqd
_refine_ls_weighting_details 'calc w=1/[\s^2^(Fo^2^)+(0.0441P)^2^+1.9608P] where P=(Fo^2^+2Fc^2^)/3'
_refine_ls_weighting_scheme calc
_refine_ls_wR_factor_gt 0.1070
_refine_ls_wR_factor_ref 0.1125
_reflns_number_gt 5901
_reflns_number_total 6850
_reflns_threshold_expression >2sigma(I)
_cod_data_source_file om200569k_si_005.cif
_cod_data_source_block erk5778
_cod_original_cell_volume 1978.89(14)
_cod_original_sg_symbol_H-M P-1
_cod_database_code 4065115

loop_
_symmetry_equiv_pos_as_xyz
'x, y, z'
'-x, -y, -z'

loop_
_atom_site_label
_atom_site_type_symbol
_atom_site_fract_x
_atom_site_fract_y
_atom_site_fract_z
_atom_site_U_iso_or_equiv
_atom_site_adp_type
_atom_site_occupancy
_atom_site_symmetry_multiplicity
_atom_site_calc_flag
_atom_site_refinement_flags
P1 P 0.46863(6) 0.34964(6) 0.27055(4) 0.02915(15) Uani 1 1 d .
B1 B 0.3689(3) 0.2558(3) 0.16839(17) 0.0323(6) Uani 1 1 d .
O1 O 0.35033(16) 0.20088(16) 0.26014(10) 0.0339(4) Uani 1 1 d .
C1 C 0.4083(3) 0.6047(3) 0.10297(19) 0.0493(7) Uani 1 1 d .
H1A H 0.4236 0.5990 0.1614 0.074 Uiso 1 1 calc R
H1B H 0.3313 0.6722 0.0761 0.074 Uiso 1 1 calc R
H1C H 0.4809 0.6198 0.0727 0.074 Uiso 1 1 calc R
C2 C 0.3917(2) 0.4867(2) 0.10092(16) 0.0372(6) Uani 1 1 d .
H2 H 0.3644 0.4877 0.0474 0.045 Uiso 1 1 calc R
C3 C 0.4099(2) 0.3795(2) 0.16435(15) 0.0316(5) Uani 1 1 d .
C4 C 0.4557(2) 0.1855(2) 0.31330(15) 0.0319(5) Uani 1 1 d .
H4 H 0.5331 0.1253 0.3045 0.038 Uiso 1 1 calc R
C5 C 0.4335(3) 0.1521(2) 0.40489(16) 0.0349(5) Uani 1 1 d .
H5 H 0.5051 0.1196 0.4456 0.042 Uiso 1 1 calc R
C6 C 0.3177(3) 0.1659(2) 0.43173(16) 0.0377(6) Uani 1 1 d .
H6 H 0.2488 0.1865 0.3907 0.045 Uiso 1 1 calc R
C7 C 0.2860(3) 0.1523(2) 0.51920(16) 0.0390(6) Uani 1 1 d .
C8A C 0.1644(3) 0.1470(3) 0.54092(19) 0.0497(7) Uani 1 1 d .
H8A H 0.1044 0.1481 0.5003 0.060 Uiso 1 1 calc R
C9A C 0.1307(3) 0.1402(3) 0.6222(2) 0.0589(8) Uani 1 1 d .
H9A H 0.0487 0.1356 0.6364 0.071 Uiso 1 1 calc R
C10 C 0.2175(4) 0.1401(3) 0.68167(19) 0.0593(9) Uani 1 1 d .
H10 H 0.1947 0.1358 0.7365 0.071 Uiso 1 1 calc R
C9B C 0.3373(3) 0.1465(3) 0.66077(18) 0.0549(8) Uani 1 1 d .
H9B H 0.3963 0.1468 0.7014 0.066 Uiso 1 1 calc R
C8B C 0.3720(3) 0.1525(3) 0.58026(17) 0.0465(7) Uani 1 1 d .
H8B H 0.4545 0.1568 0.5668 0.056 Uiso 1 1 calc R
C11 C 0.3641(2) 0.4336(2) 0.32987(15) 0.0326(5) Uani 1 1 d .
C12 C 0.4055(3) 0.4194(2) 0.41194(16) 0.0366(6) Uani 1 1 d .
F12 F 0.52616(15) 0.35109(15) 0.44504(9) 0.0468(4) Uani 1 1 d .
C13 C 0.3276(3) 0.4706(3) 0.46308(17) 0.0448(7) Uani 1 1 d .
F13 F 0.37287(19) 0.45535(19) 0.54111(11) 0.0624(5) Uani 1 1 d .
C14 C 0.2016(3) 0.5383(3) 0.43225(19) 0.0485(7) Uani 1 1 d .
F14 F 0.12498(19) 0.5887(2) 0.48153(13) 0.0714(6) Uani 1 1 d .
C15 C 0.1561(3) 0.5538(3) 0.35201(19) 0.0434(6) Uani 1 1 d .
F15 F 0.03488(16) 0.61959(18) 0.32237(13) 0.0624(5) Uani 1 1 d .
C16 C 0.2362(2) 0.5013(2) 0.30147(17) 0.0370(6) Uani 1 1 d .
F16 F 0.18606(14) 0.51780(16) 0.22461(10) 0.0493(4) Uani 1 1 d .
C21 C 0.6274(2) 0.3642(2) 0.28740(15) 0.0326(5) Uani 1 1 d .
C22 C 0.7372(2) 0.2634(2) 0.30291(16) 0.0355(6) Uani 1 1 d .
F22 F 0.72929(15) 0.15565(14) 0.29914(12) 0.0528(4) Uani 1 1 d .
C23 C 0.8571(2) 0.2672(3) 0.32423(17) 0.0393(6) Uani 1 1 d .
F23 F 0.95763(15) 0.16553(16) 0.34303(12) 0.0556(4) Uani 1 1 d .
C24 C 0.8721(2) 0.3753(3) 0.32787(17) 0.0411(6) Uani 1 1 d .
F24 F 0.98751(15) 0.37946(18) 0.34975(12) 0.0581(5) Uani 1 1 d .
C25 C 0.7667(3) 0.4790(3) 0.30967(18) 0.0426(6) Uani 1 1 d .
F25 F 0.78090(16) 0.58464(17) 0.31251(13) 0.0616(5) Uani 1 1 d .
C26 C 0.6473(2) 0.4718(2) 0.29140(17) 0.0371(6) Uani 1 1 d .
F26 F 0.54745(15) 0.57349(14) 0.28000(11) 0.0493(4) Uani 1 1 d .
C31 C 0.2324(2) 0.2965(2) 0.10976(15) 0.0329(5) Uani 1 1 d .
C32 C 0.2273(2) 0.3245(2) 0.02244(16) 0.0358(6) Uani 1 1 d .
F32 F 0.33650(15) 0.32378(16) -0.01593(9) 0.0481(4) Uani 1 1 d .
C33 C 0.1175(3) 0.3540(2) -0.03010(16) 0.0411(6) Uani 1 1 d .
F33 F 0.12063(18) 0.38023(17) -0.11424(10) 0.0592(5) Uani 1 1 d .
C34 C 0.0034(3) 0.3583(3) 0.00405(19) 0.0436(7) Uani 1 1 d .
F34 F -0.10591(16) 0.38852(18) -0.04547(12) 0.0616(5) Uani 1 1 d .
C35 C 0.0009(3) 0.3355(3) 0.08994(19) 0.0426(6) Uani 1 1 d .
F35 F -0.11218(15) 0.34388(18) 0.12365(12) 0.0613(5) Uani 1 1 d .
C36 C 0.1130(3) 0.3052(2) 0.14047(16) 0.0384(6) Uani 1 1 d .
F36 F 0.10055(16) 0.28444(18) 0.22357(10) 0.0554(4) Uani 1 1 d .
C41 C 0.4776(2) 0.1524(2) 0.13957(15) 0.0339(5) Uani 1 1 d .
C42 C 0.4513(3) 0.0454(2) 0.14013(17) 0.0406(6) Uani 1 1 d .
F42 F 0.34096(18) 0.02569(16) 0.16869(12) 0.0570(4) Uani 1 1 d .
C43 C 0.5298(3) -0.0431(3) 0.11164(19) 0.0496(7) Uani 1 1 d .
F43 F 0.4963(2) -0.14347(17) 0.11369(14) 0.0747(6) Uani 1 1 d .
C44 C 0.6404(3) -0.0259(3) 0.07928(19) 0.0522(8) Uani 1 1 d .
F44 F 0.7173(2) -0.10770(19) 0.04817(14) 0.0779(6) Uani 1 1 d .
C45 C 0.6730(3) 0.0771(3) 0.07783(18) 0.0470(7) Uani 1 1 d .
F45 F 0.78034(17) 0.09651(19) 0.04416(13) 0.0670(5) Uani 1 1 d .
C46 C 0.5935(3) 0.1619(2) 0.10923(16) 0.0376(6) Uani 1 1 d .
F46 F 0.63397(15) 0.25914(15) 0.10679(11) 0.0499(4) Uani 1 1 d .
C101 C 1.0827(4) -0.0313(4) 0.1198(2) 0.0723(10) Uani 1 1 d .
H10A H 1.1753 -0.0487 0.1317 0.087 Uiso 1 1 calc R
H10B H 1.0567 0.0278 0.0619 0.087 Uiso 1 1 calc R
Cl11 Cl 1.05018(12) -0.16842(10) 0.12621(8) 0.0919(3) Uani 1 1 d .
Cl12 Cl 1.00257(10) 0.03478(9) 0.19090(6) 0.0756(3) Uani 1 1 d .
C102 C 0.2571(4) 0.9226(3) 0.3603(2) 0.0722(10) Uani 1 1 d .
H10C H 0.3192 0.9688 0.3557 0.087 Uiso 1 1 calc R
H10D H 0.1823 0.9757 0.3195 0.087 Uiso 1 1 calc R
Cl21 Cl 0.20982(12) 0.88794(12) 0.46190(7) 0.0966(3) Uani 1 1 d .
Cl22 Cl 0.32628(13) 0.79017(9) 0.33428(7) 0.0916(3) Uani 1 1 d .

loop_
_atom_site_aniso_label
_atom_site_aniso_U_11
_atom_site_aniso_U_22
_atom_site_aniso_U_33
_atom_site_aniso_U_23
_atom_site_aniso_U_13
_atom_site_aniso_U_12
P1 0.0317(3) 0.0285(3) 0.0300(3) -0.0139(2) 0.0042(2) -0.0086(3)
B1 0.0372(15) 0.0352(15) 0.0292(14) -0.0140(12) 0.0081(11) -0.0145(13)
O1 0.0387(9) 0.0404(10) 0.0286(8) -0.0144(7) 0.0049(7) -0.0180(8)
C1 0.0629(19) 0.0367(15) 0.0472(16) -0.0081(12) 0.0044(14) -0.0204(14)
C2 0.0395(14) 0.0406(15) 0.0328(13) -0.0131(11) 0.0060(11) -0.0133(12)
C3 0.0326(13) 0.0352(13) 0.0304(12) -0.0153(10) 0.0061(10) -0.0107(11)
C4 0.0353(13) 0.0295(12) 0.0340(13) -0.0137(10) 0.0048(10) -0.0110(10)
C5 0.0408(14) 0.0324(13) 0.0320(13) -0.0118(10) 0.0009(11) -0.0108(11)
C6 0.0457(15) 0.0368(14) 0.0299(13) -0.0108(11) 0.0026(11) -0.0120(12)
C7 0.0509(16) 0.0315(13) 0.0316(13) -0.0092(10) 0.0068(11) -0.0096(12)
C8A 0.0528(18) 0.0512(18) 0.0423(16) -0.0140(13) 0.0117(13) -0.0137(14)
C9A 0.066(2) 0.056(2) 0.0484(18) -0.0150(15) 0.0232(16) -0.0120(16)
C10 0.090(3) 0.0482(18) 0.0330(15) -0.0131(13) 0.0198(16) -0.0109(17)
C9B 0.076(2) 0.0486(18) 0.0335(15) -0.0148(13) 0.0003(14) -0.0084(16)
C8B 0.0554(18) 0.0459(16) 0.0360(14) -0.0141(12) 0.0046(13) -0.0117(14)
C11 0.0361(13) 0.0309(13) 0.0345(13) -0.0151(10) 0.0064(10) -0.0108(11)
C12 0.0398(14) 0.0361(14) 0.0387(14) -0.0173(11) 0.0063(11) -0.0132(12)
F12 0.0450(9) 0.0568(10) 0.0385(8) -0.0217(7) -0.0018(7) -0.0092(8)
C13 0.0603(19) 0.0469(16) 0.0390(15) -0.0260(13) 0.0139(13) -0.0207(14)
F13 0.0798(13) 0.0791(13) 0.0434(9) -0.0394(9) 0.0122(9) -0.0250(10)
C14 0.0571(19) 0.0465(17) 0.0536(17) -0.0306(14) 0.0255(14) -0.0175(14)
F14 0.0732(13) 0.0805(14) 0.0737(13) -0.0519(11) 0.0330(10) -0.0132(11)
C15 0.0367(15) 0.0381(15) 0.0575(18) -0.0212(13) 0.0141(13) -0.0086(12)
F15 0.0381(9) 0.0632(12) 0.0806(13) -0.0316(10) 0.0122(8) 0.0010(8)
C16 0.0368(14) 0.0360(14) 0.0414(14) -0.0177(11) 0.0066(11) -0.0107(11)
F16 0.0384(8) 0.0603(10) 0.0446(9) -0.0223(8) -0.0012(7) -0.0024(7)
C21 0.0350(13) 0.0342(13) 0.0311(12) -0.0150(10) 0.0057(10) -0.0095(11)
C22 0.0385(14) 0.0317(13) 0.0392(14) -0.0152(11) 0.0074(11) -0.0113(11)
F22 0.0406(9) 0.0346(9) 0.0869(13) -0.0279(8) 0.0070(8) -0.0083(7)
C23 0.0305(13) 0.0422(15) 0.0429(15) -0.0156(12) 0.0078(11) -0.0061(12)
F23 0.0335(8) 0.0498(10) 0.0763(12) -0.0207(9) 0.0044(8) -0.0026(7)
C24 0.0311(14) 0.0578(18) 0.0438(15) -0.0254(13) 0.0093(11) -0.0180(13)
F24 0.0357(9) 0.0770(12) 0.0772(12) -0.0413(10) 0.0080(8) -0.0230(9)
C25 0.0442(16) 0.0463(16) 0.0520(16) -0.0295(13) 0.0112(12) -0.0212(13)
F25 0.0505(10) 0.0570(11) 0.1013(14) -0.0485(11) 0.0158(9) -0.0273(9)
C26 0.0367(14) 0.0347(14) 0.0443(15) -0.0194(11) 0.0083(11) -0.0105(12)
F26 0.0415(9) 0.0349(8) 0.0758(11) -0.0277(8) 0.0047(8) -0.0076(7)
C31 0.0383(14) 0.0321(13) 0.0342(13) -0.0173(10) 0.0055(10) -0.0122(11)
C32 0.0376(14) 0.0360(14) 0.0381(14) -0.0176(11) 0.0064(11) -0.0117(11)
F32 0.0464(9) 0.0657(11) 0.0335(8) -0.0187(7) 0.0108(7) -0.0168(8)
C33 0.0520(17) 0.0363(14) 0.0341(14) -0.0173(11) -0.0024(12) -0.0058(12)
F33 0.0684(11) 0.0670(12) 0.0355(9) -0.0199(8) -0.0075(8) -0.0076(9)
C34 0.0416(15) 0.0360(15) 0.0534(17) -0.0204(13) -0.0096(13) -0.0060(12)
F34 0.0457(10) 0.0643(12) 0.0697(12) -0.0266(9) -0.0189(8) -0.0045(8)
C35 0.0331(14) 0.0416(15) 0.0565(17) -0.0207(13) 0.0073(12) -0.0118(12)
F35 0.0357(9) 0.0744(13) 0.0756(12) -0.0275(10) 0.0116(8) -0.0167(9)
C36 0.0428(15) 0.0410(15) 0.0367(14) -0.0187(11) 0.0085(11) -0.0144(12)
F36 0.0457(9) 0.0847(13) 0.0405(9) -0.0245(9) 0.0149(7) -0.0230(9)
C41 0.0403(14) 0.0351(13) 0.0262(12) -0.0122(10) 0.0003(10) -0.0091(11)
C42 0.0493(16) 0.0378(15) 0.0377(14) -0.0151(12) 0.0024(12) -0.0150(13)
F42 0.0676(11) 0.0498(10) 0.0687(11) -0.0260(9) 0.0170(9) -0.0336(9)
C43 0.070(2) 0.0322(15) 0.0481(16) -0.0185(12) -0.0055(15) -0.0124(14)
F43 0.1034(16) 0.0446(10) 0.0871(14) -0.0366(10) 0.0031(12) -0.0224(11)
C44 0.0586(19) 0.0456(17) 0.0477(17) -0.0264(14) -0.0026(14) 0.0036(15)
F44 0.0772(13) 0.0671(13) 0.0914(15) -0.0558(12) 0.0053(11) 0.0086(11)
C45 0.0405(15) 0.0552(18) 0.0405(15) -0.0213(13) 0.0033(12) -0.0014(13)
F45 0.0461(10) 0.0774(13) 0.0779(13) -0.0376(11) 0.0207(9) -0.0060(9)
C46 0.0406(14) 0.0381(14) 0.0349(13) -0.0164(11) 0.0021(11) -0.0081(12)
F46 0.0422(9) 0.0509(10) 0.0670(11) -0.0289(8) 0.0164(8) -0.0194(8)
C101 0.080(3) 0.092(3) 0.065(2) -0.033(2) 0.0204(19) -0.047(2)
Cl11 0.1179(9) 0.0669(6) 0.1021(8) -0.0407(6) 0.0157(7) -0.0310(6)
Cl12 0.0969(7) 0.0704(6) 0.0671(5) -0.0310(5) 0.0084(5) -0.0281(5)
C102 0.085(3) 0.054(2) 0.072(2) -0.0144(18) -0.006(2) -0.0208(19)
Cl21 0.1054(8) 0.0964(8) 0.0809(7) -0.0280(6) 0.0142(6) -0.0220(7)
Cl22 0.1322(10) 0.0585(6) 0.0904(7) -0.0285(5) 0.0186(6) -0.0347(6)

loop_
_atom_type_symbol
_atom_type_description
_atom_type_scat_dispersion_real
_atom_type_scat_dispersion_imag
_atom_type_scat_source
C C 0.0181 0.0091 'International Tables Vol C Tables 4.2.6.8 and 6.1.1.4'
H H 0.0000 0.0000 'International Tables Vol C Tables 4.2.6.8 and 6.1.1.4'
B B 0.0090 0.0039 'International Tables Vol C Tables 4.2.6.8 and 6.1.1.4'
O O 0.0492 0.0322 'International Tables Vol C Tables 4.2.6.8 and 6.1.1.4'
F F 0.0727 0.0534 'International Tables Vol C Tables 4.2.6.8 and 6.1.1.4'
P P 0.2955 0.4335 'International Tables Vol C Tables 4.2.6.8 and 6.1.1.4'
Cl Cl 0.3639 0.7018 'International Tables Vol C Tables 4.2.6.8 and 6.1.1.4'

loop_
_geom_angle_atom_site_label_1
_geom_angle_atom_site_label_2
_geom_angle_atom_site_label_3
_geom_angle
C3 P1 C11 116.51(11)
C3 P1 C21 117.11(11)
C11 P1 C21 106.39(11)
C3 P1 C4 95.38(11)
C11 P1 C4 105.24(11)
C21 P1 C4 115.64(11)
O1 B1 C31 109.5(2)
O1 B1 C3 103.63(18)
C31 B1 C3 110.1(2)
O1 B1 C41 109.7(2)
C31 B1 C41 109.16(19)
C3 B1 C41 114.6(2)
C4 O1 B1 111.65(18)
C2 C1 H1A 109.5
C2 C1 H1B 109.5
H1A C1 H1B 109.5
C2 C1 H1C 109.5
H1A C1 H1C 109.5
H1B C1 H1C 109.5
C3 C2 C1 129.2(2)
C3 C2 H2 115.4
C1 C2 H2 115.4
C2 C3 B1 130.4(2)
C2 C3 P1 124.8(2)
B1 C3 P1 104.41(16)
O1 C4 C5 113.7(2)
O1 C4 P1 99.00(15)
C5 C4 P1 110.47(16)
O1 C4 H4 111.0
C5 C4 H4 111.0
P1 C4 H4 111.0
C6 C5 C4 123.3(2)
C6 C5 H5 118.3
C4 C5 H5 118.3
C5 C6 C7 126.7(3)
C5 C6 H6 116.7
C7 C6 H6 116.7
C8B C7 C8A 118.3(3)
C8B C7 C6 121.7(3)
C8A C7 C6 119.9(3)
C7 C8A C9A 120.7(3)
C7 C8A H8A 119.6
C9A C8A H8A 119.6
C10 C9A C8A 120.0(3)
C10 C9A H9A 120.0
C8A C9A H9A 120.0
C9B C10 C9A 119.8(3)
C9B C10 H10 120.1
C9A C10 H10 120.1
C10 C9B C8B 120.6(3)
C10 C9B H9B 119.7
C8B C9B H9B 119.7
C9B C8B C7 120.6(3)
C9B C8B H8B 119.7
C7 C8B H8B 119.7
C12 C11 C16 116.5(2)
C12 C11 P1 119.90(19)
C16 C11 P1 123.11(19)
F12 C12 C13 117.1(2)
F12 C12 C11 120.0(2)
C13 C12 C11 123.0(3)
F13 C13 C12 120.5(3)
F13 C13 C14 120.7(2)
C12 C13 C14 118.8(3)
F14 C14 C15 120.4(3)
F14 C14 C13 119.3(3)
C15 C14 C13 120.3(2)
F15 C15 C14 120.1(2)
F15 C15 C16 119.9(3)
C14 C15 C16 120.0(3)
F16 C16 C15 117.3(2)
F16 C16 C11 121.3(2)
C15 C16 C11 121.4(2)
C26 C21 C22 115.5(2)
C26 C21 P1 123.33(19)
C22 C21 P1 121.05(19)
F22 C22 C23 116.7(2)
F22 C22 C21 120.5(2)
C23 C22 C21 122.8(2)
F23 C23 C24 120.3(2)
F23 C23 C22 120.0(2)
C24 C23 C22 119.6(2)
F24 C24 C23 120.1(2)
F24 C24 C25 120.3(2)
C23 C24 C25 119.6(2)
F25 C25 C26 120.4(2)
F25 C25 C24 119.8(2)
C26 C25 C24 119.7(2)
F26 C26 C25 116.9(2)
F26 C26 C21 120.4(2)
C25 C26 C21 122.7(2)
C32 C31 C36 113.4(2)
C32 C31 B1 121.5(2)
C36 C31 B1 125.1(2)
F32 C32 C33 116.0(2)
F32 C32 C31 119.3(2)
C33 C32 C31 124.7(2)
F33 C33 C34 119.7(2)
F33 C33 C32 121.0(3)
C34 C33 C32 119.2(2)
F34 C34 C33 120.8(3)
F34 C34 C35 120.0(3)
C33 C34 C35 119.1(2)
F35 C35 C34 119.4(2)
F35 C35 C36 120.7(3)
C34 C35 C36 119.9(2)
F36 C36 C35 115.4(2)
F36 C36 C31 120.9(2)
C35 C36 C31 123.7(2)
C46 C41 C42 113.7(2)
C46 C41 B1 127.3(2)
C42 C41 B1 118.9(2)
F42 C42 C43 116.5(2)
F42 C42 C41 119.1(2)
C43 C42 C41 124.3(3)
F43 C43 C44 120.4(3)
F43 C43 C42 120.5(3)
C44 C43 C42 119.1(3)
F44 C44 C43 121.0(3)
F44 C44 C45 119.4(3)
C43 C44 C45 119.6(3)
F45 C45 C44 120.0(3)
F45 C45 C46 120.4(3)
C44 C45 C46 119.5(3)
F46 C46 C45 115.6(2)
F46 C46 C41 120.7(2)
C45 C46 C41 123.7(3)
Cl12 C101 Cl11 112.1(2)
Cl12 C101 H10A 109.2
Cl11 C101 H10A 109.2
Cl12 C101 H10B 109.2
Cl11 C101 H10B 109.2
H10A C101 H10B 107.9
Cl21 C102 Cl22 112.3(2)
Cl21 C102 H10C 109.1
Cl22 C102 H10C 109.1
Cl21 C102 H10D 109.1
Cl22 C102 H10D 109.1
H10C C102 H10D 107.9

loop_
_geom_bond_atom_site_label_1
_geom_bond_atom_site_label_2
_geom_bond_distance
P1 C3 1.777(2)
P1 C11 1.818(2)
P1 C21 1.823(3)
P1 C4 1.910(2)
B1 O1 1.501(3)
B1 C31 1.643(4)
B1 C3 1.650(4)
B1 C41 1.654(4)
O1 C4 1.387(3)
C1 C2 1.489(4)
C1 H1A 0.9700
C1 H1B 0.9700
C1 H1C 0.9700
C2 C3 1.336(4)
C2 H2 0.9400
C4 C5 1.493(3)
C4 H4 0.9900
C5 C6 1.326(4)
C5 H5 0.9400
C6 C7 1.473(3)
C6 H6 0.9400
C7 C8B 1.390(4)
C7 C8A 1.391(4)
C8A C9A 1.393(4)
C8A H8A 0.9400
C9A C10 1.375(5)
C9A H9A 0.9400
C10 C9B 1.372(5)
C10 H10 0.9400
C9B C8B 1.386(4)
C9B H9B 0.9400
C8B H8B 0.9400
C11 C12 1.388(4)
C11 C16 1.393(4)
C12 F12 1.344(3)
C12 C13 1.371(4)
C13 F13 1.334(3)
C13 C14 1.382(4)
C14 F14 1.336(3)
C14 C15 1.369(4)
C15 F15 1.332(3)
C15 C16 1.383(4)
C16 F16 1.330(3)
C21 C26 1.390(3)
C21 C22 1.392(4)
C22 F22 1.341(3)
C22 C23 1.376(4)
C23 F23 1.334(3)
C23 C24 1.372(4)
C24 F24 1.332(3)
C24 C25 1.380(4)
C25 F25 1.335(3)
C25 C26 1.374(4)
C26 F26 1.343(3)
C31 C32 1.387(3)
C31 C36 1.391(4)
C32 F32 1.354(3)
C32 C33 1.377(4)
C33 F33 1.343(3)
C33 C34 1.366(4)
C34 F34 1.343(3)
C34 C35 1.376(4)
C35 F35 1.349(3)
C35 C36 1.377(4)
C36 F36 1.346(3)
C41 C46 1.385(4)
C41 C42 1.389(4)
C42 F42 1.352(3)
C42 C43 1.379(4)
C43 F43 1.345(3)
C43 C44 1.367(5)
C44 F44 1.343(3)
C44 C45 1.372(5)
C45 F45 1.348(3)
C45 C46 1.382(4)
C46 F46 1.349(3)
C101 Cl12 1.742(4)
C101 Cl11 1.749(4)
C101 H10A 0.9800
C101 H10B 0.9800
C102 Cl21 1.732(4)
C102 Cl22 1.746(4)
C102 H10C 0.9800
C102 H10D 0.9800

loop_
_geom_torsion_atom_site_label_1
_geom_torsion_atom_site_label_2
_geom_torsion_atom_site_label_3
_geom_torsion_atom_site_label_4
_geom_torsion
C31 B1 O1 C4 -169.20(19)
C3 B1 O1 C4 -51.8(2)
C41 B1 O1 C4 71.1(2)
C1 C2 C3 B1 167.9(3)
C1 C2 C3 P1 -3.3(4)
O1 B1 C3 C2 -151.0(3)
C31 B1 C3 C2 -34.0(4)
C41 B1 C3 C2 89.6(3)
O1 B1 C3 P1 21.5(2)
C31 B1 C3 P1 138.53(17)
C41 B1 C3 P1 -97.9(2)
C11 P1 C3 C2 67.7(3)
C21 P1 C3 C2 -59.8(3)
C4 P1 C3 C2 177.7(2)
C11 P1 C3 B1 -105.32(17)
C21 P1 C3 B1 127.12(16)
C4 P1 C3 B1 4.68(17)
B1 O1 C4 C5 170.0(2)
B1 O1 C4 P1 52.8(2)
C3 P1 C4 O1 -31.67(16)
C11 P1 C4 O1 87.69(16)
C21 P1 C4 O1 -155.24(14)
C3 P1 C4 C5 -151.27(18)
C11 P1 C4 C5 -31.9(2)
C21 P1 C4 C5 85.2(2)
O1 C4 C5 C6 -16.2(3)
P1 C4 C5 C6 94.1(3)
C4 C5 C6 C7 -170.6(2)
C5 C6 C7 C8B 16.1(4)
C5 C6 C7 C8A -168.1(3)
C8B C7 C8A C9A -1.0(4)
C6 C7 C8A C9A -176.9(3)
C7 C8A C9A C10 0.8(5)
C8A C9A C10 C9B -0.2(5)
C9A C10 C9B C8B -0.2(5)
C10 C9B C8B C7 0.1(5)
C8A C7 C8B C9B 0.6(4)
C6 C7 C8B C9B 176.4(3)
C3 P1 C11 C12 -177.19(19)
C21 P1 C11 C12 -44.5(2)
C4 P1 C11 C12 78.7(2)
C3 P1 C11 C16 11.1(3)
C21 P1 C11 C16 143.8(2)
C4 P1 C11 C16 -93.0(2)
C16 C11 C12 F12 177.3(2)
P1 C11 C12 F12 5.1(3)
C16 C11 C12 C13 -1.5(4)
P1 C11 C12 C13 -173.7(2)
F12 C12 C13 F13 2.1(4)
C11 C12 C13 F13 -179.1(2)
F12 C12 C13 C14 -178.0(2)
C11 C12 C13 C14 0.8(4)
F13 C13 C14 F14 0.0(4)
C12 C13 C14 F14 -179.9(3)
F13 C13 C14 C15 179.8(3)
C12 C13 C14 C15 -0.2(4)
F14 C14 C15 F15 0.1(4)
C13 C14 C15 F15 -179.6(3)
F14 C14 C15 C16 179.9(3)
C13 C14 C15 C16 0.2(4)
F15 C15 C16 F16 -1.2(4)
C14 C15 C16 F16 178.9(2)
F15 C15 C16 C11 178.9(2)
C14 C15 C16 C11 -0.9(4)
C12 C11 C16 F16 -178.3(2)
P1 C11 C16 F16 -6.4(4)
C12 C11 C16 C15 1.5(4)
P1 C11 C16 C15 173.5(2)
C3 P1 C21 C26 94.1(2)
C11 P1 C21 C26 -38.2(2)
C4 P1 C21 C26 -154.6(2)
C3 P1 C21 C22 -90.3(2)
C11 P1 C21 C22 137.4(2)
C4 P1 C21 C22 21.0(2)
C26 C21 C22 F22 -178.8(2)
P1 C21 C22 F22 5.3(3)
C26 C21 C22 C23 2.6(4)
P1 C21 C22 C23 -173.4(2)
F22 C22 C23 F23 -2.5(4)
C21 C22 C23 F23 176.2(2)
F22 C22 C23 C24 179.0(2)
C21 C22 C23 C24 -2.3(4)
F23 C23 C24 F24 0.4(4)
C22 C23 C24 F24 178.9(2)
F23 C23 C24 C25 -178.9(2)
C22 C23 C24 C25 -0.3(4)
F24 C24 C25 F25 1.2(4)
C23 C24 C25 F25 -179.5(2)
F24 C24 C25 C26 -176.7(2)
C23 C24 C25 C26 2.6(4)
F25 C25 C26 F26 -2.4(4)
C24 C25 C26 F26 175.5(2)
F25 C25 C26 C21 179.8(2)
C24 C25 C26 C21 -2.3(4)
C22 C21 C26 F26 -178.0(2)
P1 C21 C26 F26 -2.2(3)
C22 C21 C26 C25 -0.2(4)
P1 C21 C26 C25 175.6(2)
O1 B1 C31 C32 -165.8(2)
C3 B1 C31 C32 80.9(3)
C41 B1 C31 C32 -45.7(3)
O1 B1 C31 C36 13.4(3)
C3 B1 C31 C36 -99.9(3)
C41 B1 C31 C36 133.4(2)
C36 C31 C32 F32 177.7(2)
B1 C31 C32 F32 -3.0(4)
C36 C31 C32 C33 -2.2(4)
B1 C31 C32 C33 177.0(2)
F32 C32 C33 F33 -0.1(4)
C31 C32 C33 F33 179.9(2)
F32 C32 C33 C34 -179.1(2)
C31 C32 C33 C34 0.9(4)
F33 C33 C34 F34 0.0(4)
C32 C33 C34 F34 179.0(2)
F33 C33 C34 C35 -177.7(2)
C32 C33 C34 C35 1.3(4)
F34 C34 C35 F35 0.0(4)
C33 C34 C35 F35 177.7(2)
F34 C34 C35 C36 -179.6(2)
C33 C34 C35 C36 -2.0(4)
F35 C35 C36 F36 0.4(4)
C34 C35 C36 F36 -179.9(2)
F35 C35 C36 C31 -179.1(2)
C34 C35 C36 C31 0.5(4)
C32 C31 C36 F36 -178.0(2)
B1 C31 C36 F36 2.7(4)
C32 C31 C36 C35 1.5(4)
B1 C31 C36 C35 -177.7(2)
O1 B1 C41 C46 -119.5(3)
C31 B1 C41 C46 120.6(3)
C3 B1 C41 C46 -3.4(4)
O1 B1 C41 C42 64.5(3)
C31 B1 C41 C42 -55.4(3)
C3 B1 C41 C42 -179.4(2)
C46 C41 C42 F42 179.8(2)
B1 C41 C42 F42 -3.7(3)
C46 C41 C42 C43 -1.5(4)
B1 C41 C42 C43 175.0(3)
F42 C42 C43 F43 -0.6(4)
C41 C42 C43 F43 -179.3(3)
F42 C42 C43 C44 177.7(3)
C41 C42 C43 C44 -1.0(4)
F43 C43 C44 F44 0.7(4)
C42 C43 C44 F44 -177.7(3)
F43 C43 C44 C45 -179.9(3)
C42 C43 C44 C45 1.7(4)
F44 C44 C45 F45 1.1(4)
C43 C44 C45 F45 -178.4(3)
F44 C44 C45 C46 179.5(3)
C43 C44 C45 C46 0.1(4)
F45 C45 C46 F46 -2.7(4)
C44 C45 C46 F46 178.8(2)
F45 C45 C46 C41 175.6(2)
C44 C45 C46 C41 -2.9(4)
C42 C41 C46 F46 -178.3(2)
B1 C41 C46 F46 5.5(4)
C42 C41 C46 C45 3.4(4)
B1 C41 C46 C45 -172.7(2)
